data_7242217
loop_
_publ_author_name
'Wang, Na'
'Wang, Jingkang'
'Huang, Xin'
'Wang, Ting'
'Li, Xin'
'Yang, Jinyue'
'Bao, Ying'
'Yin, Qiuxiang'
'Hao, Hongxun'

_publ_section_title
;
 A selective cocrystallization separation method based on non-covalent
 interactions and its application
;
_journal_issue 7
_journal_name_full CrystEngComm
_journal_page_first 1550
_journal_page_last 1554
_journal_paper_doi 10.1039/D0CE01799J
_journal_volume 23
_journal_year 2021
_chemical_formula_moiety 'C7 H8 O, C H O2'
_chemical_formula_sum 'C8 H9 O3'
_chemical_formula_weight 153.15
_chemical_name_systematic 'p-cresol_oxalic acid'
_space_group_crystal_system monoclinic
_space_group_IT_number 14
_space_group_name_Hall '-P 2ybc'
_space_group_name_H-M_alt 'P 1 21/c 1'
_atom_sites_solution_hydrogens mixed
_atom_sites_solution_primary dual
_audit_creation_date 2019-01-16
_audit_creation_method
;
Olex2 1.2
(compiled 2018.05.29 svn.r3508 for OlexSys, GUI svn.r5506)
;
_audit_update_record
;
2020-08-22 deposited with the CCDC.	2021-02-01 downloaded from the CCDC.
;
_cell_angle_alpha 90
_cell_angle_beta 96.229(3)
_cell_angle_gamma 90
_cell_formula_units_Z 4
_cell_length_a 17.4483(6)
_cell_length_b 6.0743(2)
_cell_length_c 7.2533(2)
_cell_measurement_reflns_used 3567
_cell_measurement_temperature 160.00(10)
_cell_measurement_theta_max 74.5530
_cell_measurement_theta_min 2.5530
_cell_volume 764.21(4)
_computing_cell_refinement 'CrysAlisPro 1.171.39.45g (Rigaku OD, 2018)'
_computing_data_collection 'CrysAlisPro 1.171.39.45g (Rigaku OD, 2018)'
_computing_data_reduction 'CrysAlisPro 1.171.39.45g (Rigaku OD, 2018)'
_computing_molecular_graphics 'Olex2 (Dolomanov et al., 2009)'
_computing_publication_material 'Olex2 (Dolomanov et al., 2009)'
_computing_structure_refinement 'ShelXL (Sheldrick, 2015)'
_computing_structure_solution 'ShelXT (Sheldrick, 2015)'
_diffrn_ambient_environment N~2~
_diffrn_ambient_temperature 160.00(10)
_diffrn_detector 'CCD plate'
_diffrn_detector_type HyPix
_diffrn_measured_fraction_theta_full 0.993
_diffrn_measured_fraction_theta_max 0.953
_diffrn_measurement_details
;
List of Runs (angles in degrees, time in seconds):

  # Type    Start    End  Width  t~exp~   \w     \q     \k     \f   Frames
#--------------------------------------------------------------------------
  1  \w    -68.00  27.00   0.50    0.20    --  -45.62  75.00-119.00  190
  2  \w   -118.00 -23.00   0.50    0.20    --  -45.62 -75.00 113.00  190
  3  \w    -26.00  69.00   0.50    0.20    --   45.62 -75.00 113.00  190
  4  \w     23.00 119.00   0.50    0.20    --   45.62  75.00-119.00  192
  5  \w   -173.00 -77.00   0.50    0.80    -- -100.00 -75.00 113.00  192
  6  \w   -123.00 -27.00   0.50    0.80    -- -100.00  75.00-119.00  192
  7  \w     29.00 125.00   0.50    0.80    --  101.75 -75.00 113.00  192
  8  \w     79.00 175.00   0.50    0.80    --  101.75  75.00-119.00  192
  9  \w   -118.00 -73.00   0.50    0.20    --  -45.62-125.00 -90.00   90
 10  \w   -118.00 -73.00   0.50    0.20    --  -45.62-125.00-180.00   90
 11  \w   -175.00 -84.00   0.50    0.80    -- -100.00 -30.00  30.00  182
 12  \w   -172.00 -85.00   0.50    0.80    -- -100.00 -45.00 150.00  174
 13  \w   -118.00 -24.00   0.50    0.80    -- -100.00  15.00 -60.00  188
 14  \w     29.00 109.00   0.50    0.80    --  101.75 -94.00  30.00  160
 15  \w     29.00 109.00   0.50    0.80    --  101.75 -94.00 -30.00  160
 16  \w   -118.00 -29.00   0.50    0.20    --  -45.62 -57.00-180.00  178
 17  \w     22.00  59.00   0.50    0.20    --   45.62  77.00  30.00   74
 18  \w     30.00 119.00   0.50    0.20    --   45.62  57.00 -30.00  178
;
_diffrn_measurement_device 'four-circle diffractometer'
_diffrn_measurement_device_type 'ROD, Synergy Custom system, HyPix'
_diffrn_measurement_method '\w scans'
_diffrn_orient_matrix_type 'CrysAlisPro convention (1999,Acta A55,543-557)'
_diffrn_orient_matrix_UB_11 0.0123867000
_diffrn_orient_matrix_UB_12 -0.2097433000
_diffrn_orient_matrix_UB_13 0.1189956000
_diffrn_orient_matrix_UB_21 -0.0846356000
_diffrn_orient_matrix_UB_22 0.0097980000
_diffrn_orient_matrix_UB_23 0.0418447000
_diffrn_orient_matrix_UB_31 -0.0239446000
_diffrn_orient_matrix_UB_32 -0.1421684000
_diffrn_orient_matrix_UB_33 -0.1724725000
_diffrn_radiation_monochromator mirror
_diffrn_radiation_probe x-ray
_diffrn_radiation_type CuK\a
_diffrn_radiation_wavelength 1.54184
_diffrn_reflns_av_R_equivalents 0.0429
_diffrn_reflns_av_unetI/netI 0.0295
_diffrn_reflns_Laue_measured_fraction_full 0.993
_diffrn_reflns_Laue_measured_fraction_max 0.953
_diffrn_reflns_limit_h_max 21
_diffrn_reflns_limit_h_min -21
_diffrn_reflns_limit_k_max 6
_diffrn_reflns_limit_k_min -7
_diffrn_reflns_limit_l_max 8
_diffrn_reflns_limit_l_min -8
_diffrn_reflns_number 6955
_diffrn_reflns_point_group_measured_fraction_full 0.993
_diffrn_reflns_point_group_measured_fraction_max 0.953
_diffrn_reflns_theta_full 67.684
_diffrn_reflns_theta_max 74.668
_diffrn_reflns_theta_min 2.547
_diffrn_source 'Rotating-anode X-ray tube'
_diffrn_source_type 'Rigaku (Cu) X-ray Source'
_exptl_absorpt_coefficient_mu 0.857
_exptl_absorpt_correction_T_max 1.00000
_exptl_absorpt_correction_T_min 0.59343
_exptl_absorpt_correction_type multi-scan
_exptl_absorpt_process_details
;
CrysAlisPro 1.171.39.45g (Rigaku Oxford Diffraction, 2018)
Empirical absorption correction using spherical harmonics,
 implemented in SCALE3 ABSPACK scaling algorithm.
;
_exptl_crystal_colour colourless
_exptl_crystal_colour_primary colourless
_exptl_crystal_density_diffrn 1.331
_exptl_crystal_description plate
_exptl_crystal_F_000 324
_exptl_crystal_size_max 0.2
_exptl_crystal_size_mid 0.2
_exptl_crystal_size_min 0.04
_refine_diff_density_max 0.262
_refine_diff_density_min -0.197
_refine_diff_density_rms 0.047
_refine_ls_extinction_coef 0.0021(5)
_refine_ls_extinction_expression Fc^*^=kFc[1+0.001xFc^2^\l^3^/sin(2\q)]^-1/4^
_refine_ls_extinction_method 'SHELXL-2018/3 (Sheldrick 2018)'
_refine_ls_goodness_of_fit_ref 1.054
_refine_ls_hydrogen_treatment mixed
_refine_ls_matrix_type full
_refine_ls_number_parameters 122
_refine_ls_number_reflns 1491
_refine_ls_number_restraints 0
_refine_ls_restrained_S_all 1.054
_refine_ls_R_factor_all 0.0531
_refine_ls_R_factor_gt 0.0454
_refine_ls_shift/su_max 0.000
_refine_ls_shift/su_mean 0.000
_refine_ls_structure_factor_coef Fsqd
_refine_ls_weighting_details 'w=1/[\s^2^(Fo^2^)+(0.0444P)^2^+0.4207P] where P=(Fo^2^+2Fc^2^)/3'
_refine_ls_weighting_scheme calc
_refine_ls_wR_factor_gt 0.0999
_refine_ls_wR_factor_ref 0.1040
_reflns_Friedel_coverage 0.000
_reflns_number_gt 1301
_reflns_number_total 1491
_reflns_threshold_expression 'I > 2\s(I)'
_cod_data_source_file d0ce01799j2.cif
_cod_data_source_block pc_oxa_frxl
_cod_depositor_comments 'Adding full bibliography for 7242216--7242217.cif.'
_cod_database_code 7242217
_shelx_shelxl_version_number 2018/3
_shelx_space_group_comment
;
The symmetry employed for this shelxl refinement is uniquely defined
by the following loop, which should always be used as a source of
symmetry information in preference to the above space-group names.
They are only intended as comments.
;
_shelx_estimated_absorpt_t_max 0.967
_shelx_estimated_absorpt_t_min 0.847
_reflns_odcompleteness_completeness 99.87
_reflns_odcompleteness_iscentric 1
_reflns_odcompleteness_theta 66.97
_olex2_refinement_description
;
1. Fixed Uiso
 At 1.2 times of:
  All C(H) groups
 At 1.5 times of:
  All C(H,H,H) groups
2. Others
 Sof(H7BD)=Sof(H7BE)=Sof(H7BF)=1-FVAR(1)
 Sof(H7AA)=Sof(H7AB)=Sof(H7AC)=FVAR(1)
3.a Me refined with riding coordinates:
 C7(H7AA,H7AB,H7AC)
3.b Aromatic/amide H refined with riding coordinates:
 C2(H2), C4(H4), C5(H5), C1(H1A)
;
_olex2_submission_special_instructions 'No special instructions were received'
_oxdiff_exptl_absorpt_empirical_details
;
Empirical correction (ABSPACK) includes:
- Absorption correction using spherical harmonics
- Frame scaling
;
_oxdiff_exptl_absorpt_empirical_full_max 2.091
_oxdiff_exptl_absorpt_empirical_full_min 0.546

loop_
_space_group_symop_operation_xyz
'x, y, z'
'-x, y+1/2, -z+1/2'
'-x, -y, -z'
'x, -y-1/2, z-1/2'

loop_
_atom_site_label
_atom_site_type_symbol
_atom_site_fract_x
_atom_site_fract_y
_atom_site_fract_z
_atom_site_U_iso_or_equiv
_atom_site_adp_type
_atom_site_occupancy
_atom_site_site_symmetry_order
_atom_site_calc_flag
_atom_site_refinement_flags_posn
_atom_site_refinement_flags_adp
_atom_site_refinement_flags_occupancy
_atom_site_disorder_assembly
_atom_site_disorder_group
O1 O 0.38740(6) 0.45083(17) 0.67107(15) 0.0250(3) Uani 1 1 d . . . . .
O2 O 0.47829(6) 0.72216(16) 0.51339(15) 0.0241(3) Uani 1 1 d . . . . .
O3 O 0.41990(6) 1.01541(16) 0.62478(15) 0.0243(3) Uani 1 1 d . . . . .
C8 C 0.46942(8) 0.9324(2) 0.54276(19) 0.0191(3) Uani 1 1 d . . . . .
C3 C 0.31067(8) 0.4722(2) 0.70246(19) 0.0206(3) Uani 1 1 d . . . . .
C2 C 0.25752(9) 0.3064(2) 0.6596(2) 0.0256(4) Uani 1 1 d . . . . .
H2 H 0.272372 0.175166 0.607886 0.031 Uiso 1 1 calc R . . . .
C4 C 0.28858(9) 0.6688(2) 0.7793(2) 0.0235(3) Uani 1 1 d . . . . .
H4 H 0.324433 0.780307 0.807637 0.028 Uiso 1 1 calc R . . . .
C6 C 0.15776(9) 0.5328(3) 0.7719(2) 0.0286(4) Uani 1 1 d . . . . .
C5 C 0.21255(9) 0.6968(3) 0.8131(2) 0.0258(4) Uani 1 1 d . . . . .
H5 H 0.197817 0.828302 0.864646 0.031 Uiso 1 1 calc R . . . .
C1 C 0.18173(9) 0.3382(3) 0.6946(2) 0.0298(4) Uani 1 1 d . . . . .
H1A H 0.145988 0.226462 0.665756 0.036 Uiso 1 1 calc R . . . .
C7 C 0.07529(11) 0.5648(4) 0.8116(3) 0.0449(5) Uani 1 1 d . . . . .
H7AA H 0.045848 0.435650 0.774481 0.067 Uiso 0.41(4) 1 calc R . P A 1
H7AB H 0.073938 0.589277 0.941966 0.067 Uiso 0.41(4) 1 calc R . P A 1
H7AC H 0.053655 0.689744 0.743588 0.067 Uiso 0.41(4) 1 calc R . P A 1
H1 H 0.3983(13) 0.312(4) 0.649(3) 0.053(7) Uiso 1 1 d . . . . .
H2A H 0.4404(13) 0.633(4) 0.564(3) 0.061(7) Uiso 1 1 d . . . . .
H7BD H 0.069(2) 0.719(7) 0.876(5) 0.051(12) Uiso 0.59(4) 1 d . . P A 2
H7BE H 0.058(2) 0.433(6) 0.885(5) 0.045(11) Uiso 0.59(4) 1 d . . P A 2
H7BF H 0.034(2) 0.554(6) 0.701(5) 0.044(11) Uiso 0.59(4) 1 d . . P A 2

loop_
_atom_site_aniso_label
_atom_site_aniso_U_11
_atom_site_aniso_U_22
_atom_site_aniso_U_33
_atom_site_aniso_U_23
_atom_site_aniso_U_13
_atom_site_aniso_U_12
O1 0.0281(6) 0.0153(5) 0.0335(6) -0.0007(4) 0.0119(5) 0.0009(4)
O2 0.0294(6) 0.0134(5) 0.0308(6) -0.0005(4) 0.0104(5) -0.0007(4)
O3 0.0287(6) 0.0177(5) 0.0280(6) -0.0002(4) 0.0100(5) 0.0007(4)
C8 0.0223(7) 0.0169(7) 0.0177(7) 0.0009(5) 0.0011(6) 0.0007(6)
C3 0.0260(7) 0.0199(7) 0.0168(7) 0.0027(5) 0.0060(6) 0.0012(6)
C2 0.0337(8) 0.0204(7) 0.0230(8) -0.0021(6) 0.0048(6) -0.0014(6)
C4 0.0303(8) 0.0199(7) 0.0206(7) -0.0004(6) 0.0040(6) -0.0007(6)
C6 0.0269(8) 0.0340(9) 0.0255(8) 0.0040(7) 0.0050(6) 0.0030(7)
C5 0.0317(8) 0.0241(8) 0.0225(8) -0.0012(6) 0.0064(6) 0.0055(6)
C1 0.0300(8) 0.0287(8) 0.0304(9) -0.0007(7) 0.0026(7) -0.0057(7)
C7 0.0288(9) 0.0515(13) 0.0557(13) 0.0017(10) 0.0111(9) 0.0034(9)

loop_
_atom_type_symbol
_atom_type_description
_atom_type_scat_dispersion_real
_atom_type_scat_dispersion_imag
_atom_type_scat_source
C C 0.0181 0.0091 'International Tables Vol C Tables 4.2.6.8 and 6.1.1.4'
H H 0.0000 0.0000 'International Tables Vol C Tables 4.2.6.8 and 6.1.1.4'
O O 0.0492 0.0322 'International Tables Vol C Tables 4.2.6.8 and 6.1.1.4'

loop_
_geom_angle_atom_site_label_1
_geom_angle_atom_site_label_2
_geom_angle_atom_site_label_3
_geom_angle
_geom_angle_site_symmetry_1
_geom_angle_site_symmetry_3
_geom_angle_publ_flag
C3 O1 H1 110.4(15) . . ?
C8 O2 H2A 112.9(14) . . ?
O2 C8 C8 111.01(15) . 3_676 ?
O3 C8 O2 126.21(13) . . ?
O3 C8 C8 122.78(16) . 3_676 ?
O1 C3 C4 117.43(13) . . ?
C2 C3 O1 122.06(13) . . ?
C2 C3 C4 120.51(14) . . ?
C3 C2 H2 120.4 . . ?
C3 C2 C1 119.19(14) . . ?
C1 C2 H2 120.4 . . ?
C3 C4 H4 120.4 . . ?
C5 C4 C3 119.29(14) . . ?
C5 C4 H4 120.4 . . ?
C5 C6 C1 117.73(14) . . ?
C5 C6 C7 120.93(16) . . ?
C1 C6 C7 121.34(16) . . ?
C4 C5 C6 121.54(14) . . ?
C4 C5 H5 119.2 . . ?
C6 C5 H5 119.2 . . ?
C2 C1 C6 121.73(15) . . ?
C2 C1 H1A 119.1 . . ?
C6 C1 H1A 119.1 . . ?
C6 C7 H7AA 109.5 . . ?
C6 C7 H7AB 109.5 . . ?
C6 C7 H7AC 109.5 . . ?
C6 C7 H7BD 110(2) . . ?
C6 C7 H7BE 110.2(19) . . ?
C6 C7 H7BF 116.7(19) . . ?
H7AA C7 H7AB 109.5 . . ?
H7AA C7 H7AC 109.5 . . ?
H7AB C7 H7AC 109.5 . . ?
H7BD C7 H7BE 114(3) . . ?
H7BD C7 H7BF 108(3) . . ?
H7BE C7 H7BF 97(3) . . ?

loop_
_geom_bond_atom_site_label_1
_geom_bond_atom_site_label_2
_geom_bond_distance
_geom_bond_site_symmetry_2
_geom_bond_publ_flag
O1 C3 1.3881(17) . ?
O1 H1 0.88(3) . ?
O2 C8 1.3064(17) . ?
O2 H2A 0.96(3) . ?
O3 C8 1.2110(18) . ?
C8 C8 1.530(3) 3_676 ?
C3 C2 1.381(2) . ?
C3 C4 1.390(2) . ?
C2 H2 0.9300 . ?
C2 C1 1.387(2) . ?
C4 H4 0.9300 . ?
C4 C5 1.386(2) . ?
C6 C5 1.390(2) . ?
C6 C1 1.392(2) . ?
C6 C7 1.510(2) . ?
C5 H5 0.9300 . ?
C1 H1A 0.9300 . ?
C7 H7AA 0.9600 . ?
C7 H7AB 0.9600 . ?
C7 H7AC 0.9600 . ?
C7 H7BD 1.06(4) . ?
C7 H7BE 1.03(4) . ?
C7 H7BF 1.02(4) . ?
